data_7024958
loop_
_publ_author_name
'Fraix, Aurore'
'Lutz, Martin'
'Spek, Anthony L.'
'Klein Gebbink, Robertus J. M.'
'van Koten, Gerard'
'Sala\"un, Jean-Yves'
'Jaffr\`es, Paul-Alain'

_publ_section_title
;
 Construction of a monoanionic S,N,S-pincer ligand with a pyrrole core by
 sequential [1,2] phospho-Fries rearrangement. Characterization of
 palladium and silver coordination complexes.
;
_journal_issue 11
_journal_name_full 'Dalton transactions (Cambridge, England : 2003)'
_journal_page_first 2942
_journal_page_last 2946
_journal_paper_doi 10.1039/b923351b
_journal_volume 39
_journal_year 2010
_chemical_formula_moiety 'C12 H22 Cl N O4 P2 Pd S2'
_chemical_formula_sum 'C12 H22 Cl N O4 P2 Pd S2'
_chemical_formula_weight 512.22
_chemical_name_systematic
;
?
;
_space_group_IT_number 14
_symmetry_cell_setting monoclinic
_symmetry_space_group_name_Hall '-P 2ybc'
_symmetry_space_group_name_H-M 'P 1 21/c 1'
_atom_sites_solution_hydrogens difmap
_atom_sites_solution_primary heavy
_atom_sites_solution_secondary difmap
_audit_creation_method SHELXL-97
_cell_angle_alpha 90.00
_cell_angle_beta 100.4162(8)
_cell_angle_gamma 90.00
_cell_formula_units_Z 4
_cell_length_a 13.0958(2)
_cell_length_b 8.4867(1)
_cell_length_c 18.4319(4)
_cell_measurement_reflns_used 72203
_cell_measurement_temperature 150(2)
_cell_measurement_theta_max 27.48
_cell_measurement_theta_min 1.02
_cell_volume 2014.76(6)
_computing_cell_refinement HKL2000
_computing_data_collection 'Nonius COLLECT'
_computing_data_reduction 'HKL2000, denzox, Sadabs'
_computing_structure_refinement 'SHELXL-97 (Sheldrick, 1997)'
_computing_structure_solution 'DIRDIF-99 (Beurskens et al., 1999)'
_diffrn_ambient_temperature 150(2)
_diffrn_measured_fraction_theta_full 0.997
_diffrn_measured_fraction_theta_max 0.997
_diffrn_measurement_device_type 'Nonius KappaCCD'
_diffrn_radiation_monochromator graphite
_diffrn_radiation_source 'rotating anode'
_diffrn_radiation_type MoK\a
_diffrn_radiation_wavelength 0.71073
_diffrn_reflns_av_R_equivalents 0.0379
_diffrn_reflns_av_sigmaI/netI 0.0284
_diffrn_reflns_limit_h_max 16
_diffrn_reflns_limit_h_min -17
_diffrn_reflns_limit_k_max 11
_diffrn_reflns_limit_k_min -11
_diffrn_reflns_limit_l_max 23
_diffrn_reflns_limit_l_min -23
_diffrn_reflns_number 30682
_diffrn_reflns_theta_full 27.51
_diffrn_reflns_theta_max 27.51
_diffrn_reflns_theta_min 2.65
_exptl_absorpt_coefficient_mu 1.434
_exptl_absorpt_correction_T_max 0.92
_exptl_absorpt_correction_T_min 0.70
_exptl_absorpt_correction_type multi-scan
_exptl_absorpt_process_details Sadabs
_exptl_crystal_colour brown
_exptl_crystal_density_diffrn 1.689
_exptl_crystal_density_method 'not measured'
_exptl_crystal_description needle
_exptl_crystal_F_000 1032
_exptl_crystal_size_max 0.42
_exptl_crystal_size_mid 0.09
_exptl_crystal_size_min 0.06
_refine_diff_density_max 0.658
_refine_diff_density_min -0.488
_refine_diff_density_rms 0.079
_refine_ls_extinction_method none
_refine_ls_goodness_of_fit_ref 1.044
_refine_ls_hydrogen_treatment mixed
_refine_ls_matrix_type full
_refine_ls_number_parameters 220
_refine_ls_number_reflns 4599
_refine_ls_number_restraints 0
_refine_ls_restrained_S_all 1.044
_refine_ls_R_factor_all 0.0387
_refine_ls_R_factor_gt 0.0274
_refine_ls_shift/su_max 0.001
_refine_ls_shift/su_mean 0.000
_refine_ls_structure_factor_coef Fsqd
_refine_ls_weighting_details 'calc w=1/[\s^2^(Fo^2^)+(0.0315P)^2^+1.4502P] where P=(Fo^2^+2Fc^2^)/3'
_refine_ls_weighting_scheme calc
_refine_ls_wR_factor_gt 0.0622
_refine_ls_wR_factor_ref 0.0664
_reflns_number_gt 3837
_reflns_number_total 4599
_reflns_threshold_expression I>2\s(I)
_cod_data_source_file b923351b.txt
_cod_data_source_block s3339a
_cod_original_sg_symbol_H-M 'P 21/c'
_cod_database_code 7024958

loop_
_symmetry_equiv_pos_as_xyz
'x, y, z'
'-x, y+1/2, -z+1/2'
'-x, -y, -z'
'x, -y-1/2, z-1/2'

loop_
_atom_site_label
_atom_site_type_symbol
_atom_site_fract_x
_atom_site_fract_y
_atom_site_fract_z
_atom_site_U_iso_or_equiv
_atom_site_adp_type
_atom_site_occupancy
_atom_site_symmetry_multiplicity
_atom_site_calc_flag
_atom_site_refinement_flags
Pd1 Pd 0.227056(13) 0.12453(2) 0.274045(9) 0.02141(6) Uani 1 1 d .
Cl1 Cl 0.22250(5) 0.05162(8) 0.15355(3) 0.03444(15) Uani 1 1 d .
S1 S 0.37719(5) 0.27138(8) 0.27143(4) 0.02992(14) Uani 1 1 d .
S2 S 0.07643(5) -0.01896(8) 0.27748(4) 0.03158(15) Uani 1 1 d .
P1 P 0.39487(5) 0.36638(7) 0.37199(4) 0.02350(14) Uani 1 1 d .
P2 P 0.07702(5) -0.00968(7) 0.38600(3) 0.02198(13) Uani 1 1 d .
O1 O 0.50899(13) 0.35333(19) 0.41579(10) 0.0299(4) Uani 1 1 d .
O2 O 0.37662(13) 0.54876(19) 0.37287(10) 0.0291(4) Uani 1 1 d .
O3 O 0.10213(13) -0.16849(19) 0.42804(10) 0.0291(4) Uani 1 1 d .
O4 O -0.03269(12) 0.03147(19) 0.40381(9) 0.0270(4) Uani 1 1 d .
N1 N 0.23470(14) 0.1821(2) 0.37924(10) 0.0208(4) Uani 1 1 d .
C1 C 0.30656(17) 0.2779(3) 0.42020(13) 0.0227(5) Uani 1 1 d .
C2 C 0.29131(19) 0.2808(3) 0.49315(14) 0.0259(5) Uani 1 1 d .
H2 H 0.326(2) 0.336(3) 0.5305(16) 0.035(8) Uiso 1 1 d .
C3 C 0.20730(19) 0.1828(3) 0.49686(13) 0.0246(5) Uani 1 1 d .
H3 H 0.179(2) 0.160(3) 0.5377(15) 0.027(7) Uiso 1 1 d .
C4 C 0.17380(17) 0.1234(2) 0.42601(12) 0.0208(5) Uani 1 1 d .
C5 C 0.5633(2) 0.2026(3) 0.42560(17) 0.0407(7) Uani 1 1 d .
H5A H 0.5638 0.1529 0.3771 0.049 Uiso 1 1 calc R
H5B H 0.5279 0.1305 0.4553 0.049 Uiso 1 1 calc R
C6 C 0.6717(2) 0.2334(3) 0.46421(17) 0.0409(7) Uani 1 1 d .
H6A H 0.7071 0.3004 0.4332 0.061 Uiso 1 1 calc R
H6B H 0.7090 0.1332 0.4736 0.061 Uiso 1 1 calc R
H6C H 0.6702 0.2867 0.5112 0.061 Uiso 1 1 calc R
C7 C 0.4372(2) 0.6522(3) 0.33264(17) 0.0362(6) Uani 1 1 d .
H7A H 0.5124 0.6338 0.3496 0.043 Uiso 1 1 calc R
H7B H 0.4203 0.6296 0.2791 0.043 Uiso 1 1 calc R
C8 C 0.4112(3) 0.8167(3) 0.3467(2) 0.0612(10) Uani 1 1 d .
H8A H 0.3357 0.8299 0.3366 0.092 Uiso 1 1 calc R
H8B H 0.4425 0.8867 0.3145 0.092 Uiso 1 1 calc R
H8C H 0.4382 0.8430 0.3984 0.092 Uiso 1 1 calc R
C9 C 0.0344(2) -0.3062(3) 0.40732(18) 0.0452(8) Uani 1 1 d .
H9A H -0.0247 -0.3032 0.4340 0.054 Uiso 1 1 calc R
H9B H 0.0065 -0.3038 0.3537 0.054 Uiso 1 1 calc R
C10 C 0.0939(3) -0.4489(3) 0.4259(2) 0.0722(12) Uani 1 1 d .
H10A H 0.1490 -0.4552 0.3964 0.108 Uiso 1 1 calc R
H10B H 0.0480 -0.5405 0.4154 0.108 Uiso 1 1 calc R
H10C H 0.1249 -0.4476 0.4784 0.108 Uiso 1 1 calc R
C11 C -0.09368(19) 0.1646(3) 0.36814(15) 0.0313(6) Uani 1 1 d .
H11A H -0.0500 0.2301 0.3414 0.038 Uiso 1 1 calc R
H11B H -0.1174 0.2312 0.4060 0.038 Uiso 1 1 calc R
C12 C -0.1856(2) 0.1040(4) 0.31522(17) 0.0444(7) Uani 1 1 d .
H12A H -0.1618 0.0470 0.2751 0.067 Uiso 1 1 calc R
H12B H -0.2295 0.1926 0.2948 0.067 Uiso 1 1 calc R
H12C H -0.2256 0.0325 0.3411 0.067 Uiso 1 1 calc R

loop_
_atom_site_aniso_label
_atom_site_aniso_U_11
_atom_site_aniso_U_22
_atom_site_aniso_U_33
_atom_site_aniso_U_23
_atom_site_aniso_U_13
_atom_site_aniso_U_12
Pd1 0.02445(10) 0.02054(10) 0.02010(10) -0.00013(7) 0.00630(7) 0.00170(7)
Cl1 0.0439(4) 0.0387(3) 0.0223(3) -0.0034(3) 0.0105(3) -0.0002(3)
S1 0.0306(3) 0.0327(3) 0.0295(3) -0.0021(3) 0.0137(3) -0.0038(3)
S2 0.0322(3) 0.0380(4) 0.0250(3) -0.0067(3) 0.0064(3) -0.0099(3)
P1 0.0221(3) 0.0198(3) 0.0297(3) 0.0002(2) 0.0077(3) 0.0001(2)
P2 0.0227(3) 0.0188(3) 0.0245(3) 0.0018(2) 0.0046(2) -0.0007(2)
O1 0.0246(9) 0.0238(9) 0.0401(11) -0.0010(7) 0.0031(8) 0.0008(7)
O2 0.0284(9) 0.0199(8) 0.0418(11) 0.0022(7) 0.0137(8) -0.0008(7)
O3 0.0289(9) 0.0183(8) 0.0372(10) 0.0050(7) -0.0021(8) -0.0034(7)
O4 0.0241(8) 0.0268(9) 0.0305(9) 0.0059(7) 0.0063(7) 0.0012(7)
N1 0.0236(10) 0.0199(9) 0.0189(10) -0.0011(8) 0.0035(8) -0.0002(8)
C1 0.0236(12) 0.0181(10) 0.0266(13) -0.0008(9) 0.0052(10) -0.0001(9)
C2 0.0303(13) 0.0226(12) 0.0242(13) -0.0039(10) 0.0032(10) -0.0007(10)
C3 0.0316(13) 0.0231(11) 0.0200(12) 0.0011(9) 0.0075(10) 0.0017(10)
C4 0.0235(11) 0.0166(10) 0.0231(12) 0.0011(9) 0.0062(9) -0.0004(9)
C5 0.0386(16) 0.0265(14) 0.0536(19) 0.0022(13) -0.0007(14) 0.0064(12)
C6 0.0322(15) 0.0410(16) 0.0494(18) 0.0062(14) 0.0070(13) 0.0083(12)
C7 0.0347(15) 0.0270(13) 0.0501(18) 0.0084(12) 0.0163(13) -0.0040(11)
C8 0.094(3) 0.0245(14) 0.078(3) 0.0088(15) 0.050(2) 0.0007(16)
C9 0.0430(17) 0.0258(14) 0.061(2) 0.0073(13) -0.0069(15) -0.0124(12)
C10 0.069(2) 0.0232(15) 0.111(3) -0.0054(18) -0.020(2) -0.0010(16)
C11 0.0282(13) 0.0238(12) 0.0403(16) 0.0014(11) 0.0020(11) 0.0049(10)
C12 0.0305(15) 0.0474(17) 0.0506(19) 0.0007(14) -0.0049(13) 0.0021(13)

loop_
_atom_type_symbol
_atom_type_description
_atom_type_scat_dispersion_real
_atom_type_scat_dispersion_imag
_atom_type_scat_source
C C 0.0033 0.0016 'International Tables Vol C Tables 4.2.6.8 and 6.1.1.4'
H H 0.0000 0.0000 'International Tables Vol C Tables 4.2.6.8 and 6.1.1.4'
Cl Cl 0.1484 0.1585 'International Tables Vol C Tables 4.2.6.8 and 6.1.1.4'
N N 0.0061 0.0033 'International Tables Vol C Tables 4.2.6.8 and 6.1.1.4'
O O 0.0106 0.0060 'International Tables Vol C Tables 4.2.6.8 and 6.1.1.4'
P P 0.1023 0.0942 'International Tables Vol C Tables 4.2.6.8 and 6.1.1.4'
Pd Pd -0.9988 1.0072 'International Tables Vol C Tables 4.2.6.8 and 6.1.1.4'
S S 0.1246 0.1234 'International Tables Vol C Tables 4.2.6.8 and 6.1.1.4'

loop_
_geom_angle_atom_site_label_1
_geom_angle_atom_site_label_2
_geom_angle_atom_site_label_3
_geom_angle
N1 Pd1 Cl1 178.05(6)
N1 Pd1 S2 89.74(6)
Cl1 Pd1 S2 90.65(2)
N1 Pd1 S1 89.71(6)
Cl1 Pd1 S1 89.92(2)
S2 Pd1 S1 179.19(2)
P1 S1 Pd1 98.81(3)
P2 S2 Pd1 99.00(3)
O2 P1 O1 101.38(9)
O2 P1 C1 107.61(10)
O1 P1 C1 111.34(11)
O2 P1 S1 114.61(8)
O1 P1 S1 112.90(8)
C1 P1 S1 108.78(8)
O3 P2 O4 101.95(9)
O3 P2 C4 106.01(10)
O4 P2 C4 112.77(10)
O3 P2 S2 115.16(8)
O4 P2 S2 112.31(7)
C4 P2 S2 108.48(8)
C5 O1 P1 121.55(15)
C7 O2 P1 119.15(15)
C9 O3 P2 119.55(15)
C11 O4 P2 121.44(15)
C1 N1 C4 106.88(19)
C1 N1 Pd1 126.55(16)
C4 N1 Pd1 126.40(15)
N1 C1 C2 109.9(2)
N1 C1 P1 115.34(17)
C2 C1 P1 134.81(19)
C3 C2 C1 106.8(2)
C3 C2 H2 125.3(19)
C1 C2 H2 127.8(19)
C2 C3 C4 106.7(2)
C2 C3 H3 127.4(16)
C4 C3 H3 125.9(16)
N1 C4 C3 109.7(2)
N1 C4 P2 115.30(16)
C3 C4 P2 134.91(18)
O1 C5 C6 107.8(2)
O1 C5 H5A 110.1
C6 C5 H5A 110.1
O1 C5 H5B 110.1
C6 C5 H5B 110.1
H5A C5 H5B 108.5
C5 C6 H6A 109.5
C5 C6 H6B 109.5
H6A C6 H6B 109.5
C5 C6 H6C 109.5
H6A C6 H6C 109.5
H6B C6 H6C 109.5
C8 C7 O2 108.3(2)
C8 C7 H7A 110.0
O2 C7 H7A 110.0
C8 C7 H7B 110.0
O2 C7 H7B 110.0
H7A C7 H7B 108.4
C7 C8 H8A 109.5
C7 C8 H8B 109.5
H8A C8 H8B 109.5
C7 C8 H8C 109.5
H8A C8 H8C 109.5
H8B C8 H8C 109.5
C10 C9 O3 109.2(2)
C10 C9 H9A 109.8
O3 C9 H9A 109.8
C10 C9 H9B 109.8
O3 C9 H9B 109.8
H9A C9 H9B 108.3
C9 C10 H10A 109.5
C9 C10 H10B 109.5
H10A C10 H10B 109.5
C9 C10 H10C 109.5
H10A C10 H10C 109.5
H10B C10 H10C 109.5
O4 C11 C12 109.6(2)
O4 C11 H11A 109.8
C12 C11 H11A 109.8
O4 C11 H11B 109.8
C12 C11 H11B 109.8
H11A C11 H11B 108.2
C11 C12 H12A 109.5
C11 C12 H12B 109.5
H12A C12 H12B 109.5
C11 C12 H12C 109.5
H12A C12 H12C 109.5
H12B C12 H12C 109.5

loop_
_geom_bond_atom_site_label_1
_geom_bond_atom_site_label_2
_geom_bond_distance
Pd1 N1 1.9845(19)
Pd1 Cl1 2.2958(6)
Pd1 S2 2.3288(6)
Pd1 S1 2.3357(6)
S1 P1 1.9959(9)
S2 P2 2.0004(9)
P1 O2 1.5667(17)
P1 O1 1.5689(18)
P1 C1 1.750(2)
P2 O3 1.5598(17)
P2 O4 1.5698(17)
P2 C4 1.757(2)
O1 C5 1.458(3)
O2 C7 1.471(3)
O3 C9 1.475(3)
O4 C11 1.469(3)
N1 C1 1.364(3)
N1 C4 1.369(3)
C1 C2 1.395(3)
C2 C3 1.391(3)
C2 H2 0.89(3)
C3 C4 1.394(3)
C3 H3 0.92(3)
C5 C6 1.492(4)
C5 H5A 0.9900
C5 H5B 0.9900
C6 H6A 0.9800
C6 H6B 0.9800
C6 H6C 0.9800
C7 C8 1.471(4)
C7 H7A 0.9900
C7 H7B 0.9900
C8 H8A 0.9800
C8 H8B 0.9800
C8 H8C 0.9800
C9 C10 1.447(4)
C9 H9A 0.9900
C9 H9B 0.9900
C10 H10A 0.9800
C10 H10B 0.9800
C10 H10C 0.9800
C11 C12 1.497(4)
C11 H11A 0.9900
C11 H11B 0.9900
C12 H12A 0.9800
C12 H12B 0.9800
C12 H12C 0.9800

loop_
_geom_torsion_atom_site_label_1
_geom_torsion_atom_site_label_2
_geom_torsion_atom_site_label_3
_geom_torsion_atom_site_label_4
_geom_torsion
N1 Pd1 S1 P1 -5.95(6)
Cl1 Pd1 S1 P1 175.96(3)
N1 Pd1 S2 P2 -8.67(6)
Cl1 Pd1 S2 P2 169.42(3)
Pd1 S1 P1 O2 -111.73(7)
Pd1 S1 P1 O1 132.86(7)
Pd1 S1 P1 C1 8.75(9)
Pd1 S2 P2 O3 -109.29(8)
Pd1 S2 P2 O4 134.61(7)
Pd1 S2 P2 C4 9.28(8)
O2 P1 O1 C5 -176.3(2)
C1 P1 O1 C5 69.5(2)
S1 P1 O1 C5 -53.2(2)
O1 P1 O2 C7 66.2(2)
C1 P1 O2 C7 -176.83(19)
S1 P1 O2 C7 -55.7(2)
O4 P2 O3 C9 61.8(2)
C4 P2 O3 C9 -180.0(2)
S2 P2 O3 C9 -60.0(2)
O3 P2 O4 C11 -172.71(17)
C4 P2 O4 C11 74.1(2)
S2 P2 O4 C11 -48.90(18)
S2 Pd1 N1 C1 -177.44(18)
S1 Pd1 N1 C1 1.97(18)
S2 Pd1 N1 C4 8.03(18)
S1 Pd1 N1 C4 -172.55(18)
C4 N1 C1 C2 -0.2(3)
Pd1 N1 C1 C2 -175.58(15)
C4 N1 C1 P1 179.53(15)
Pd1 N1 C1 P1 4.1(3)
O2 P1 C1 N1 115.74(17)
O1 P1 C1 N1 -134.00(16)
S1 P1 C1 N1 -8.96(19)
O2 P1 C1 C2 -64.6(3)
O1 P1 C1 C2 45.6(3)
S1 P1 C1 C2 170.7(2)
N1 C1 C2 C3 0.2(3)
P1 C1 C2 C3 -179.4(2)
C1 C2 C3 C4 -0.2(3)
C1 N1 C4 C3 0.1(3)
Pd1 N1 C4 C3 175.49(15)
C1 N1 C4 P2 -178.04(15)
Pd1 N1 C4 P2 -2.6(2)
C2 C3 C4 N1 0.0(3)
C2 C3 C4 P2 177.6(2)
O3 P2 C4 N1 118.48(17)
O4 P2 C4 N1 -130.79(16)
S2 P2 C4 N1 -5.73(18)
O3 P2 C4 C3 -59.0(3)
O4 P2 C4 C3 51.7(3)
S2 P2 C4 C3 176.8(2)
P1 O1 C5 C6 175.67(19)
P1 O2 C7 C8 -175.9(2)
P2 O3 C9 C10 153.4(3)
P2 O4 C11 C12 109.7(2)
